data_7043687
loop_
_publ_author_name
'Alberto, Roger'
'Meola, Giuseppe'
'Braband, Henrik'
'Jordi, Sara'
'Fox, Thomas'
'Blacque, Oliver'
'Spingler, Bernhard'

_publ_section_title
;
 Structure and Reactivities of Rhenium and Technetium bis-Arene Sandwich
 Complexes [M(\h6-arene)2]+
;
_journal_name_full 'Dalton Trans.'
_journal_paper_doi 10.1039/C7DT02072D
_journal_year 2017
_chemical_formula_moiety 'C24 H36 F6 P Tc'
_chemical_formula_sum 'C24 H36 F6 P Tc'
_chemical_formula_weight 567.50
_chemical_name_common '[Tc(Me6Ph)2](PF6)'
_chemical_name_systematic
; 
 ? 
;
_space_group_IT_number 58
_symmetry_cell_setting orthorhombic
_symmetry_space_group_name_Hall '-P 2 2n'
_symmetry_space_group_name_H-M 'P n n m'
_atom_sites_solution_hydrogens geom
_atom_sites_solution_primary direct
_atom_sites_solution_secondary difmap
_audit_creation_method SHELXL-97
_audit_update_record
;
2017-06-06 deposited with the CCDC.
2017-07-18 downloaded from the CCDC.
;
_cell_angle_alpha 90.00
_cell_angle_beta 90.00
_cell_angle_gamma 90.00
_cell_formula_units_Z 2
_cell_length_a 8.1154(6)
_cell_length_b 10.4942(6)
_cell_length_c 13.6880(8)
_cell_measurement_reflns_used 2219
_cell_measurement_temperature 183(2)
_cell_measurement_theta_max 31.1170
_cell_measurement_theta_min 2.9200
_cell_volume 1165.73(13)
_computing_cell_refinement 'CrysAlis RED (Oxford, 2007)'
_computing_data_collection 'CrysAlis RED (Oxford, 2007)'
_computing_data_reduction 'CrysAlis RED (Oxford, 2007)'
_computing_molecular_graphics 'ORTEP-3 (Farrugia, 1997)'
_computing_publication_material 'SHELXL-97 (Sheldrick, 1997)'
_computing_structure_refinement 'SHELXL-97 (Sheldrick, 1997)'
_computing_structure_solution 'SIR-97 (Altomare, 1999)'
_diffrn_ambient_temperature 183(2)
_diffrn_detector_area_resol_mean 10.4498
_diffrn_measured_fraction_theta_full 1.000
_diffrn_measured_fraction_theta_max 1.000
_diffrn_measurement_device_type 'Xcalibur, Ruby'
_diffrn_measurement_method '\w scans'
_diffrn_radiation_monochromator graphite
_diffrn_radiation_source 'fine-focus sealed tube'
_diffrn_radiation_type MoK\a
_diffrn_radiation_wavelength 0.71073
_diffrn_reflns_av_R_equivalents 0.0525
_diffrn_reflns_av_sigmaI/netI 0.0501
_diffrn_reflns_limit_h_max 11
_diffrn_reflns_limit_h_min -11
_diffrn_reflns_limit_k_max 14
_diffrn_reflns_limit_k_min -14
_diffrn_reflns_limit_l_max 19
_diffrn_reflns_limit_l_min -19
_diffrn_reflns_number 7912
_diffrn_reflns_theta_full 30.49
_diffrn_reflns_theta_max 30.49
_diffrn_reflns_theta_min 2.45
_exptl_absorpt_coefficient_mu 0.744
_exptl_absorpt_correction_T_max 0.9422
_exptl_absorpt_correction_T_min 0.9140
_exptl_absorpt_correction_type multi-scan
_exptl_absorpt_process_details
;
CrysAlisPro, Agilent Technologies,
Version 1.171.37.35 (release 13-08-2014 CrysAlis171 .NET)
(compiled Aug 13 2014,18:06:01)
Empirical absorption correction using spherical harmonics,
 implemented in SCALE3 ABSPACK scaling algorithm.
;
_exptl_crystal_colour yellow
_exptl_crystal_density_diffrn 1.617
_exptl_crystal_density_method 'not measured'
_exptl_crystal_description prism
_exptl_crystal_F_000 584
_exptl_crystal_size_max 0.12
_exptl_crystal_size_mid 0.10
_exptl_crystal_size_min 0.08
_refine_diff_density_max 0.426
_refine_diff_density_min -0.470
_refine_diff_density_rms 0.092
_refine_ls_extinction_method none
_refine_ls_goodness_of_fit_ref 1.099
_refine_ls_hydrogen_treatment constr
_refine_ls_matrix_type full
_refine_ls_number_parameters 81
_refine_ls_number_reflns 1853
_refine_ls_number_restraints 0
_refine_ls_restrained_S_all 1.099
_refine_ls_R_factor_all 0.0545
_refine_ls_R_factor_gt 0.0355
_refine_ls_shift/su_max 0.000
_refine_ls_shift/su_mean 0.000
_refine_ls_structure_factor_coef Fsqd
_refine_ls_weighting_details 'calc w=1/[\s^2^(Fo^2^)+(0.0310P)^2^+0.1180P] where P=(Fo^2^+2Fc^2^)/3'
_refine_ls_weighting_scheme calc
_refine_ls_wR_factor_gt 0.0769
_refine_ls_wR_factor_ref 0.0846
_reflns_number_gt 1390
_reflns_number_total 1853
_reflns_threshold_expression >2sigma(I)
_cod_data_source_file c7dt02072d2.cif
_cod_data_source_block sj041115
_cod_database_code 7043687

loop_
_symmetry_equiv_pos_as_xyz
'x, y, z'
'-x, -y, z'
'x+1/2, -y+1/2, -z+1/2'
'-x+1/2, y+1/2, -z+1/2'
'-x, -y, -z'
'x, y, -z'
'-x-1/2, y-1/2, z-1/2'
'x-1/2, -y-1/2, z-1/2'

loop_
_atom_site_label
_atom_site_type_symbol
_atom_site_fract_x
_atom_site_fract_y
_atom_site_fract_z
_atom_site_U_iso_or_equiv
_atom_site_adp_type
_atom_site_occupancy
_atom_site_symmetry_multiplicity
_atom_site_calc_flag
_atom_site_refinement_flags
Tc1 Tc 1.0000 0.0000 0.5000 0.01563(11) Uani 1 4 d S
C1 C 0.8803(3) 0.1826(2) 0.44802(16) 0.0267(5) Uani 1 1 d .
C2 C 0.8103(3) 0.0791(2) 0.39662(15) 0.0256(5) Uani 1 1 d .
C3 C 0.7390(3) -0.0255(2) 0.44807(16) 0.0241(5) Uani 1 1 d .
C4 C 0.9500(4) 0.2968(3) 0.3941(2) 0.0481(8) Uani 1 1 d .
H4A H 0.9779 0.2722 0.3271 0.058 Uiso 1 1 calc R
H4B H 1.0494 0.3269 0.4276 0.058 Uiso 1 1 calc R
H4C H 0.8677 0.3652 0.3928 0.058 Uiso 1 1 calc R
C5 C 0.8029(4) 0.0802(3) 0.28589(17) 0.0540(9) Uani 1 1 d .
H5A H 0.7905 -0.0072 0.2618 0.065 Uiso 1 1 calc R
H5B H 0.9048 0.1171 0.2598 0.065 Uiso 1 1 calc R
H5C H 0.7087 0.1315 0.2645 0.065 Uiso 1 1 calc R
C6 C 0.6596(4) -0.1335(2) 0.3932(2) 0.0465(8) Uani 1 1 d .
H6A H 0.6852 -0.2142 0.4258 0.056 Uiso 1 1 calc R
H6B H 0.7019 -0.1355 0.3262 0.056 Uiso 1 1 calc R
H6C H 0.5399 -0.1211 0.3919 0.056 Uiso 1 1 calc R
P1 P 0.5000 -0.5000 0.5000 0.0290(3) Uani 1 4 d S
F1 F 0.4489(2) -0.39983(16) 0.58203(12) 0.0536(5) Uani 1 1 d .
F2 F 0.6833(3) -0.4440(2) 0.5000 0.0507(6) Uani 1 2 d S

loop_
_atom_site_aniso_label
_atom_site_aniso_U_11
_atom_site_aniso_U_22
_atom_site_aniso_U_33
_atom_site_aniso_U_23
_atom_site_aniso_U_13
_atom_site_aniso_U_12
Tc1 0.01471(18) 0.01757(18) 0.01462(16) 0.000 0.000 0.00207(14)
C1 0.0196(13) 0.0235(11) 0.0369(12) 0.0095(10) 0.0005(10) 0.0051(10)
C2 0.0188(12) 0.0364(13) 0.0215(10) 0.0067(10) -0.0010(9) 0.0082(10)
C3 0.0153(11) 0.0258(12) 0.0311(12) -0.0063(9) -0.0044(9) 0.0040(9)
C4 0.0345(17) 0.0353(15) 0.074(2) 0.0253(15) 0.0041(15) 0.0039(13)
C5 0.052(2) 0.082(2) 0.0276(13) 0.0111(15) -0.0039(13) 0.0167(18)
C6 0.0338(18) 0.0395(15) 0.0661(19) -0.0178(14) -0.0205(14) 0.0013(13)
P1 0.0234(7) 0.0285(6) 0.0352(6) 0.000 0.000 -0.0024(6)
F1 0.0542(12) 0.0510(10) 0.0557(10) -0.0180(9) 0.0068(9) -0.0004(9)
F2 0.0271(14) 0.0442(13) 0.0807(17) 0.000 0.000 -0.0098(11)

loop_
_atom_type_symbol
_atom_type_description
_atom_type_scat_dispersion_real
_atom_type_scat_dispersion_imag
_atom_type_scat_source
C C 0.0033 0.0016 'International Tables Vol C Tables 4.2.6.8 and 6.1.1.4'
H H 0.0000 0.0000 'International Tables Vol C Tables 4.2.6.8 and 6.1.1.4'
F F 0.0171 0.0103 'International Tables Vol C Tables 4.2.6.8 and 6.1.1.4'
P P 0.1023 0.0942 'International Tables Vol C Tables 4.2.6.8 and 6.1.1.4'
Tc Tc -1.4390 0.7593 'International Tables Vol C Tables 4.2.6.8 and 6.1.1.4'

loop_
_geom_angle_atom_site_label_1
_geom_angle_atom_site_label_2
_geom_angle_atom_site_label_3
_geom_angle
_geom_angle_site_symmetry_1
_geom_angle_site_symmetry_3
C2 Tc1 C2 102.05(11) 5_756 6_556
C2 Tc1 C2 180.00(9) 5_756 .
C2 Tc1 C2 77.95(11) 6_556 .
C2 Tc1 C2 77.95(11) 5_756 2_755
C2 Tc1 C2 180.0 6_556 2_755
C2 Tc1 C2 102.05(11) . 2_755
C2 Tc1 C3 36.99(8) 5_756 5_756
C2 Tc1 C3 113.66(8) 6_556 5_756
C2 Tc1 C3 143.01(8) . 5_756
C2 Tc1 C3 66.34(8) 2_755 5_756
C2 Tc1 C3 113.66(8) 5_756 6_556
C2 Tc1 C3 36.99(8) 6_556 6_556
C2 Tc1 C3 66.34(8) . 6_556
C2 Tc1 C3 143.01(8) 2_755 6_556
C3 Tc1 C3 143.17(12) 5_756 6_556
C2 Tc1 C3 143.01(8) 5_756 .
C2 Tc1 C3 66.34(8) 6_556 .
C2 Tc1 C3 36.99(8) . .
C2 Tc1 C3 113.66(8) 2_755 .
C3 Tc1 C3 179.999(1) 5_756 .
C3 Tc1 C3 36.83(12) 6_556 .
C2 Tc1 C3 66.34(8) 5_756 2_755
C2 Tc1 C3 143.01(8) 6_556 2_755
C2 Tc1 C3 113.66(8) . 2_755
C2 Tc1 C3 36.99(8) 2_755 2_755
C3 Tc1 C3 36.83(12) 5_756 2_755
C3 Tc1 C3 179.999(1) 6_556 2_755
C3 Tc1 C3 143.17(12) . 2_755
C2 Tc1 C1 65.89(8) 5_756 2_755
C2 Tc1 C1 143.51(8) 6_556 2_755
C2 Tc1 C1 114.10(8) . 2_755
C2 Tc1 C1 36.49(8) 2_755 2_755
C3 Tc1 C1 78.24(8) 5_756 2_755
C3 Tc1 C1 113.73(8) 6_556 2_755
C3 Tc1 C1 101.76(8) . 2_755
C3 Tc1 C1 66.27(8) 2_755 2_755
C2 Tc1 C1 36.49(8) 5_756 5_756
C2 Tc1 C1 114.10(8) 6_556 5_756
C2 Tc1 C1 143.51(8) . 5_756
C2 Tc1 C1 65.90(8) 2_755 5_756
C3 Tc1 C1 66.27(8) 5_756 5_756
C3 Tc1 C1 101.76(8) 6_556 5_756
C3 Tc1 C1 113.73(8) . 5_756
C3 Tc1 C1 78.24(8) 2_755 5_756
C1 Tc1 C1 36.66(11) 2_755 5_756
C2 Tc1 C1 143.51(8) 5_756 .
C2 Tc1 C1 65.89(8) 6_556 .
C2 Tc1 C1 36.49(8) . .
C2 Tc1 C1 114.11(8) 2_755 .
C3 Tc1 C1 113.73(8) 5_756 .
C3 Tc1 C1 78.24(8) 6_556 .
C3 Tc1 C1 66.27(8) . .
C3 Tc1 C1 101.76(8) 2_755 .
C1 Tc1 C1 143.35(11) 2_755 .
C1 Tc1 C1 180.0 5_756 .
C2 Tc1 C1 114.11(8) 5_756 6_556
C2 Tc1 C1 36.49(8) 6_556 6_556
C2 Tc1 C1 65.90(8) . 6_556
C2 Tc1 C1 143.51(8) 2_755 6_556
C3 Tc1 C1 101.76(8) 5_756 6_556
C3 Tc1 C1 66.26(8) 6_556 6_556
C3 Tc1 C1 78.24(8) . 6_556
C3 Tc1 C1 113.74(8) 2_755 6_556
C1 Tc1 C1 180.0 2_755 6_556
C1 Tc1 C1 143.34(11) 5_756 6_556
C1 Tc1 C1 36.66(11) . 6_556
C2 C1 C1 119.87(12) . 6_556
C2 C1 C4 121.0(2) . .
C1 C1 C4 119.10(15) 6_556 .
C2 C1 Tc1 71.25(12) . .
C1 C1 Tc1 71.67(5) 6_556 .
C4 C1 Tc1 131.47(18) . .
C1 C2 C3 120.58(18) . .
C1 C2 C5 120.5(2) . .
C3 C2 C5 118.9(2) . .
C1 C2 Tc1 72.26(13) . .
C3 C2 Tc1 71.53(12) . .
C5 C2 Tc1 131.18(18) . .
C3 C3 C2 119.56(12) 6_556 .
C3 C3 C6 119.95(14) 6_556 .
C2 C3 C6 120.5(2) . .
C3 C3 Tc1 71.59(6) 6_556 .
C2 C3 Tc1 71.48(13) . .
C6 C3 Tc1 130.58(17) . .
C1 C4 H4A 109.5 . .
C1 C4 H4B 109.5 . .
H4A C4 H4B 109.5 . .
C1 C4 H4C 109.5 . .
H4A C4 H4C 109.5 . .
H4B C4 H4C 109.5 . .
C2 C5 H5A 109.5 . .
C2 C5 H5B 109.5 . .
H5A C5 H5B 109.5 . .
C2 C5 H5C 109.5 . .
H5A C5 H5C 109.5 . .
H5B C5 H5C 109.5 . .
C3 C6 H6A 109.5 . .
C3 C6 H6B 109.5 . .
H6A C6 H6B 109.5 . .
C3 C6 H6C 109.5 . .
H6A C6 H6C 109.5 . .
H6B C6 H6C 109.5 . .
F1 P1 F1 89.64(13) 2_645 5_646
F1 P1 F1 180.0 2_645 6_556
F1 P1 F1 90.36(13) 5_646 6_556
F1 P1 F1 90.36(13) 2_645 .
F1 P1 F1 180.0 5_646 .
F1 P1 F1 89.64(13) 6_556 .
F1 P1 F2 90.03(9) 2_645 .
F1 P1 F2 90.03(9) 5_646 .
F1 P1 F2 89.97(9) 6_556 .
F1 P1 F2 89.97(9) . .
F1 P1 F2 89.97(9) 2_645 5_646
F1 P1 F2 89.97(9) 5_646 5_646
F1 P1 F2 90.03(9) 6_556 5_646
F1 P1 F2 90.03(9) . 5_646
F2 P1 F2 180.0 . 5_646

loop_
_geom_bond_atom_site_label_1
_geom_bond_atom_site_label_2
_geom_bond_distance
_geom_bond_site_symmetry_2
Tc1 C2 2.250(2) 5_756
Tc1 C2 2.250(2) 6_556
Tc1 C2 2.250(2) .
Tc1 C2 2.250(2) 2_755
Tc1 C3 2.250(2) 5_756
Tc1 C3 2.250(2) 6_556
Tc1 C3 2.250(2) .
Tc1 C3 2.250(2) 2_755
Tc1 C1 2.263(2) 2_755
Tc1 C1 2.263(2) 5_756
Tc1 C1 2.263(2) .
Tc1 C1 2.263(2) 6_556
C1 C2 1.413(3) .
C1 C1 1.423(4) 6_556
C1 C4 1.517(3) .
C2 C3 1.428(3) .
C2 C5 1.517(3) .
C3 C3 1.422(4) 6_556
C3 C6 1.504(3) .
C4 H4A 0.9800 .
C4 H4B 0.9800 .
C4 H4C 0.9800 .
C5 H5A 0.9800 .
C5 H5B 0.9800 .
C5 H5C 0.9800 .
C6 H6A 0.9800 .
C6 H6B 0.9800 .
C6 H6C 0.9800 .
P1 F1 1.5929(16) 2_645
P1 F1 1.5929(16) 5_646
P1 F1 1.5929(16) 6_556
P1 F1 1.5930(16) .
P1 F2 1.599(2) .
P1 F2 1.599(2) 5_646

loop_
_geom_torsion_atom_site_label_1
_geom_torsion_atom_site_label_2
_geom_torsion_atom_site_label_3
_geom_torsion_atom_site_label_4
_geom_torsion
_geom_torsion_site_symmetry_1
_geom_torsion_site_symmetry_4
C2 Tc1 C1 C2 180.0 5_756 .
C2 Tc1 C1 C2 -102.73(18) 6_556 .
C2 Tc1 C1 C2 77.26(18) 2_755 .
C3 Tc1 C1 C2 150.79(13) 5_756 .
C3 Tc1 C1 C2 -65.93(14) 6_556 .
C3 Tc1 C1 C2 -29.21(13) . .
C3 Tc1 C1 C2 114.07(14) 2_755 .
C1 Tc1 C1 C2 48.21(12) 2_755 .
C1 Tc1 C1 C2 -115(6) 5_756 .
C1 Tc1 C1 C2 -131.79(12) 6_556 .
C2 Tc1 C1 C1 -48.21(11) 5_756 6_556
C2 Tc1 C1 C1 29.06(8) 6_556 6_556
C2 Tc1 C1 C1 131.79(11) . 6_556
C2 Tc1 C1 C1 -150.94(8) 2_755 6_556
C3 Tc1 C1 C1 -77.42(7) 5_756 6_556
C3 Tc1 C1 C1 65.87(6) 6_556 6_556
C3 Tc1 C1 C1 102.58(7) . 6_556
C3 Tc1 C1 C1 -114.14(6) 2_755 6_556
C1 Tc1 C1 C1 179.998(1) 2_755 6_556
C1 Tc1 C1 C1 17(6) 5_756 6_556
C2 Tc1 C1 C4 64.8(3) 5_756 .
C2 Tc1 C1 C4 142.1(3) 6_556 .
C2 Tc1 C1 C4 -115.2(3) . .
C2 Tc1 C1 C4 -37.9(3) 2_755 .
C3 Tc1 C1 C4 35.6(3) 5_756 .
C3 Tc1 C1 C4 178.9(2) 6_556 .
C3 Tc1 C1 C4 -144.4(3) . .
C3 Tc1 C1 C4 -1.1(2) 2_755 .
C1 Tc1 C1 C4 -67.0(2) 2_755 .
C1 Tc1 C1 C4 130(6) 5_756 .
C1 Tc1 C1 C4 113.0(2) 6_556 .
C1 C1 C2 C3 0.2(3) 6_556 .
C4 C1 C2 C3 -177.4(2) . .
Tc1 C1 C2 C3 54.9(2) . .
C1 C1 C2 C5 177.43(18) 6_556 .
C4 C1 C2 C5 -0.1(4) . .
Tc1 C1 C2 C5 -127.9(2) . .
C1 C1 C2 Tc1 -54.70(9) 6_556 .
C4 C1 C2 Tc1 127.7(2) . .
C2 Tc1 C2 C1 -176.7(9) 5_756 .
C2 Tc1 C2 C1 65.56(15) 6_556 .
C2 Tc1 C2 C1 -114.44(15) 2_755 .
C3 Tc1 C2 C1 -47.94(19) 5_756 .
C3 Tc1 C2 C1 102.60(14) 6_556 .
C3 Tc1 C2 C1 132.06(19) . .
C3 Tc1 C2 C1 -77.40(14) 2_755 .
C1 Tc1 C2 C1 -150.82(11) 2_755 .
C1 Tc1 C2 C1 180.0 5_756 .
C1 Tc1 C2 C1 29.18(11) 6_556 .
C2 Tc1 C2 C3 51.3(9) 5_756 .
C2 Tc1 C2 C3 -66.50(14) 6_556 .
C2 Tc1 C2 C3 113.50(14) 2_755 .
C3 Tc1 C2 C3 180.0 5_756 .
C3 Tc1 C2 C3 -29.46(12) 6_556 .
C3 Tc1 C2 C3 150.54(12) 2_755 .
C1 Tc1 C2 C3 77.12(15) 2_755 .
C1 Tc1 C2 C3 47.94(19) 5_756 .
C1 Tc1 C2 C3 -132.06(19) . .
C1 Tc1 C2 C3 -102.87(15) 6_556 .
C2 Tc1 C2 C5 -61.3(14) 5_756 .
C2 Tc1 C2 C5 -179.1(2) 6_556 .
C2 Tc1 C2 C5 0.9(2) 2_755 .
C3 Tc1 C2 C5 67.4(3) 5_756 .
C3 Tc1 C2 C5 -142.0(3) 6_556 .
C3 Tc1 C2 C5 -112.6(3) . .
C3 Tc1 C2 C5 38.0(3) 2_755 .
C1 Tc1 C2 C5 -35.4(3) 2_755 .
C1 Tc1 C2 C5 -64.6(3) 5_756 .
C1 Tc1 C2 C5 115.4(3) . .
C1 Tc1 C2 C5 144.6(3) 6_556 .
C1 C2 C3 C3 -0.2(3) . 6_556
C5 C2 C3 C3 -177.48(17) . 6_556
Tc1 C2 C3 C3 55.04(9) . 6_556
C1 C2 C3 C6 178.0(2) . .
C5 C2 C3 C6 0.7(4) . .
Tc1 C2 C3 C6 -126.8(2) . .
C1 C2 C3 Tc1 -55.2(2) . .
C5 C2 C3 Tc1 127.5(2) . .
C2 Tc1 C3 C3 48.71(11) 5_756 6_556
C2 Tc1 C3 C3 -29.58(8) 6_556 6_556
C2 Tc1 C3 C3 -131.29(11) . 6_556
C2 Tc1 C3 C3 150.42(8) 2_755 6_556
C3 Tc1 C3 C3 141.2(10) 5_756 6_556
C3 Tc1 C3 C3 180.0 2_755 6_556
C1 Tc1 C3 C3 114.07(6) 2_755 6_556
C1 Tc1 C3 C3 77.55(7) 5_756 6_556
C1 Tc1 C3 C3 -102.45(7) . 6_556
C1 Tc1 C3 C3 -65.93(6) 6_556 6_556
C2 Tc1 C3 C2 180.0 5_756 .
C2 Tc1 C3 C2 101.71(18) 6_556 .
C2 Tc1 C3 C2 -78.29(18) 2_755 .
C3 Tc1 C3 C2 -87.5(10) 5_756 .
C3 Tc1 C3 C2 131.29(11) 6_556 .
C3 Tc1 C3 C2 -48.71(12) 2_755 .
C1 Tc1 C3 C2 -114.64(14) 2_755 .
C1 Tc1 C3 C2 -151.17(12) 5_756 .
C1 Tc1 C3 C2 28.84(12) . .
C1 Tc1 C3 C2 65.36(14) 6_556 .
C2 Tc1 C3 C6 -65.3(3) 5_756 .
C2 Tc1 C3 C6 -143.6(2) 6_556 .
C2 Tc1 C3 C6 114.7(3) . .
C2 Tc1 C3 C6 36.4(2) 2_755 .
C3 Tc1 C3 C6 27.2(11) 5_756 .
C3 Tc1 C3 C6 -114.1(2) 6_556 .
C3 Tc1 C3 C6 65.9(2) 2_755 .
C1 Tc1 C3 C6 0.0(2) 2_755 .
C1 Tc1 C3 C6 -36.5(2) 5_756 .
C1 Tc1 C3 C6 143.5(2) . .
C1 Tc1 C3 C6 -180.0(2) 6_556 .
